data_7111141
loop_
_publ_author_name
'Hanton, Lyall R.'
'Turnbull, Julia M.'
'Richardson, Christopher'
'Robinson, Ward T.'

_publ_section_title
;
 Thiophene S-binding of a conformationally constrained thiophenophane
 leading to the formation of a copper(i) coordination polymer
;
_journal_issue 24
_journal_name_full 'Chemical Communications'
_journal_page_first 2465
_journal_paper_doi 10.1039/b007579p
_journal_year 2000
_chemical_formula_moiety 'C13 H13 N S3'
_chemical_formula_sum 'C13 H13 N S3'
_chemical_formula_weight 279.42
_chemical_name_systematic
;
 ?
;
_space_group_IT_number 61
_symmetry_cell_setting orthorhombic
_symmetry_space_group_name_Hall '-P 2ac 2ab'
_symmetry_space_group_name_H-M 'P b c a'
_atom_sites_solution_hydrogens geom
_atom_sites_solution_primary direct
_atom_sites_solution_secondary difmap
_audit_creation_method SHELXL-97
_cell_angle_alpha 90.000(5)
_cell_angle_beta 90.000(5)
_cell_angle_gamma 90.000(5)
_cell_formula_units_Z 8
_cell_length_a 10.768(5)
_cell_length_b 15.464(5)
_cell_length_c 15.529(5)
_cell_measurement_reflns_used 1312
_cell_measurement_temperature 163(2)
_cell_measurement_theta_max 26.28
_cell_measurement_theta_min 2.62
_cell_volume 2585.8(17)
_computing_cell_refinement 'Bruker SMART'
_computing_data_collection 'Bruker SMART'
_computing_data_reduction 'Bruker SHELXTL'
_computing_molecular_graphics 'Bruker SHELXTL'
_computing_publication_material 'Bruker SHELXTL'
_computing_structure_refinement 'SHELXL-97 (Sheldrick, 1997)'
_computing_structure_solution 'Bruker SHELXTL'
_diffrn_ambient_temperature 163(2)
_diffrn_measured_fraction_theta_full 0.500
_diffrn_measured_fraction_theta_max 0.500
_diffrn_measurement_device_type 'CCD area detector'
_diffrn_measurement_method 'phi and omega scans'
_diffrn_radiation_monochromator graphite
_diffrn_radiation_source 'fine-focus sealed tube'
_diffrn_radiation_type MoK\a
_diffrn_radiation_wavelength 0.71069
_diffrn_reflns_av_R_equivalents 0.0409
_diffrn_reflns_av_sigmaI/netI 0.0383
_diffrn_reflns_limit_h_max 5
_diffrn_reflns_limit_h_min -5
_diffrn_reflns_limit_k_max 19
_diffrn_reflns_limit_k_min -19
_diffrn_reflns_limit_l_max 19
_diffrn_reflns_limit_l_min -18
_diffrn_reflns_number 6628
_diffrn_reflns_theta_full 26.28
_diffrn_reflns_theta_max 26.28
_diffrn_reflns_theta_min 2.62
_exptl_absorpt_coefficient_mu 0.549
_exptl_absorpt_correction_T_max 0.957
_exptl_absorpt_correction_T_min 0.8566
_exptl_absorpt_correction_type multi-scan
_exptl_absorpt_process_details 'SADABS (Sheldrick 1996)'
_exptl_crystal_colour colourless
_exptl_crystal_density_diffrn 1.435
_exptl_crystal_density_method 'not measured'
_exptl_crystal_description rod
_exptl_crystal_F_000 1168
_exptl_crystal_size_max 0.44
_exptl_crystal_size_mid 0.14
_exptl_crystal_size_min 0.08
_refine_diff_density_max 0.341
_refine_diff_density_min -0.146
_refine_diff_density_rms 0.040
_refine_ls_extinction_method none
_refine_ls_goodness_of_fit_ref 0.950
_refine_ls_hydrogen_treatment mixed
_refine_ls_matrix_type full
_refine_ls_number_parameters 154
_refine_ls_number_reflns 1312
_refine_ls_number_restraints 18
_refine_ls_restrained_S_all 0.957
_refine_ls_R_factor_all 0.0471
_refine_ls_R_factor_gt 0.0288
_refine_ls_shift/su_max 0.000
_refine_ls_shift/su_mean 0.000
_refine_ls_structure_factor_coef Fsqd
_refine_ls_weighting_details 'calc w=1/[\s^2^(Fo^2^)+(0.0392P)^2^+0.0000P] where P=(Fo^2^+2Fc^2^)/3'
_refine_ls_weighting_scheme calc
_refine_ls_wR_factor_gt 0.0649
_refine_ls_wR_factor_ref 0.0680
_reflns_number_gt 959
_reflns_number_total 1312
_reflns_threshold_expression >2sigma(I)
_cod_data_source_file b007579psup1.cif
_cod_data_source_block C13H13NS3
_cod_depositor_comments
;
The following automatic conversions were performed:

'_symmetry_cell_setting' value 'Orthorhombic' changed to
'orthorhombic' according to
/home/saulius/struct/CIF-dictionaries/cif_core.dic dictionary named
'cif_core.dic' version 2.4.2 from 2011-04-26.

Automatic conversion script
Id: cif_fix_values 1891 2012-01-12 08:04:46Z andrius 
;
_cod_original_sg_symbol_H-M Pbca
_cod_database_code 7111141

loop_
_symmetry_equiv_pos_as_xyz
'x, y, z'
'-x+1/2, -y, z+1/2'
'x+1/2, -y+1/2, -z'
'-x, y+1/2, -z+1/2'
'-x, -y, -z'
'x-1/2, y, -z-1/2'
'-x-1/2, y-1/2, z'
'x, -y-1/2, z-1/2'

loop_
_atom_site_label
_atom_site_type_symbol
_atom_site_fract_x
_atom_site_fract_y
_atom_site_fract_z
_atom_site_U_iso_or_equiv
_atom_site_adp_type
_atom_site_occupancy
_atom_site_symmetry_multiplicity
_atom_site_calc_flag
_atom_site_refinement_flags
C1 C 1.0621(4) 0.26221(18) 0.23016(17) 0.0190(14) Uani 1 1 d .
C2 C 1.1663(4) 0.21518(19) 0.25169(19) 0.0271(15) Uani 1 1 d .
H2 H 1.2276 0.2391 0.2865 0.032 Uiso 1 1 calc R
C3 C 1.1783(4) 0.1312(2) 0.2204(2) 0.0380(15) Uani 1 1 d .
H3 H 1.2468 0.0975 0.2347 0.046 Uiso 1 1 calc R
C4 C 1.0855(4) 0.0992(2) 0.1672(2) 0.0306(16) Uani 1 1 d .
H4 H 1.0916 0.0436 0.1448 0.037 Uiso 1 1 calc R
C5 C 0.9847(4) 0.1500(2) 0.14770(17) 0.0216(14) Uani 1 1 d .
C6 C 0.8853(4) 0.11944(19) 0.08751(17) 0.0295(13) Uani 1 1 d .
H6A H 0.8119 0.1549 0.0956 0.035 Uiso 1 1 calc R
H6B H 0.8634 0.0604 0.1022 0.035 Uiso 1 1 calc R
C7 C 0.8604(4) 0.22415(17) -0.06511(18) 0.0259(12) Uani 1 1 d .
H7A H 0.8913 0.2356 -0.1227 0.031 Uiso 1 1 calc R
H7B H 0.7714 0.2155 -0.0695 0.031 Uiso 1 1 calc R
C8 C 0.8835(4) 0.30214(19) -0.01081(18) 0.0233(11) Uani 1 1 d U
C9 C 0.7989(4) 0.34861(19) 0.03455(18) 0.0304(11) Uani 1 1 d U
H9 H 0.7140 0.3377 0.0332 0.036 Uiso 1 1 calc R
C10 C 0.8537(6) 0.4161(2) 0.0846(2) 0.026(3) Uani 1 1 d .
H10 H 0.8076 0.4531 0.1193 0.031 Uiso 1 1 calc R
C11 C 0.9784(6) 0.4214(2) 0.0770(2) 0.021(2) Uani 1 1 d .
C12 C 1.0646(4) 0.47970(18) 0.12458(18) 0.0327(13) Uani 1 1 d .
H12A H 1.0161 0.5239 0.1534 0.039 Uiso 1 1 calc R
H12B H 1.1181 0.5085 0.0833 0.039 Uiso 1 1 calc R
C13 C 1.0508(3) 0.35585(16) 0.26046(17) 0.0270(12) Uani 1 1 d .
H13A H 1.0660 0.3587 0.3220 0.032 Uiso 1 1 calc R
H13B H 0.9671 0.3764 0.2498 0.032 Uiso 1 1 calc R
N1 N 0.9700(3) 0.23145(14) 0.18038(15) 0.0207(9) Uani 1 1 d U
S1 S 0.93082(11) 0.12348(5) -0.02639(5) 0.0349(5) Uani 1 1 d .
S2 S 1.03191(12) 0.34214(5) 0.00651(5) 0.0272(5) Uani 1 1 d .
S3 S 1.16179(11) 0.42549(5) 0.20436(5) 0.0309(5) Uani 1 1 d .

loop_
_atom_site_aniso_label
_atom_site_aniso_U_11
_atom_site_aniso_U_22
_atom_site_aniso_U_33
_atom_site_aniso_U_23
_atom_site_aniso_U_13
_atom_site_aniso_U_12
C1 0.015(5) 0.0273(17) 0.0146(15) 0.0038(12) 0.003(2) 0.000(2)
C2 0.021(5) 0.0334(18) 0.0267(16) 0.0010(15) -0.006(2) -0.001(2)
C3 0.041(5) 0.0319(18) 0.0415(19) 0.0003(15) -0.014(2) 0.009(2)
C4 0.032(6) 0.0259(17) 0.0344(19) -0.0020(15) -0.006(2) 0.002(3)
C5 0.014(5) 0.0308(18) 0.0201(15) 0.0032(14) 0.0026(19) -0.007(2)
C6 0.029(4) 0.0325(17) 0.0270(16) 0.0005(14) 0.002(2) -0.009(2)
C7 0.012(4) 0.0393(18) 0.0267(16) -0.0003(14) 0.000(2) -0.004(2)
C8 0.018(3) 0.0296(14) 0.0224(14) 0.0013(12) -0.0007(17) 0.0007(19)
C9 0.023(3) 0.0403(16) 0.0279(14) 0.0022(14) -0.0020(18) 0.000(2)
C10 0.022(8) 0.0298(18) 0.0272(16) 0.0004(14) 0.004(3) 0.010(4)
C11 0.014(8) 0.0248(17) 0.0240(17) 0.0042(13) -0.001(3) -0.002(4)
C12 0.041(4) 0.0260(16) 0.0308(17) 0.0053(13) -0.008(2) -0.001(2)
C13 0.030(4) 0.0300(16) 0.0206(15) 0.0015(13) 0.003(2) 0.0003(19)
N1 0.015(3) 0.0286(13) 0.0189(12) 0.0013(10) 0.0017(15) -0.0020(15)
S1 0.0482(16) 0.0329(5) 0.0236(4) -0.0048(3) 0.0006(5) -0.0005(6)
S2 0.0258(16) 0.0296(4) 0.0261(4) -0.0002(3) -0.0004(5) -0.0009(6)
S3 0.0315(13) 0.0291(4) 0.0322(4) 0.0048(3) -0.0038(5) -0.0064(6)

loop_
_atom_type_symbol
_atom_type_description
_atom_type_scat_dispersion_real
_atom_type_scat_dispersion_imag
_atom_type_scat_source
C C 0.0033 0.0016 'International Tables Vol C Tables 4.2.6.8 and 6.1.1.4'
H H 0.0000 0.0000 'International Tables Vol C Tables 4.2.6.8 and 6.1.1.4'
N N 0.0061 0.0033 'International Tables Vol C Tables 4.2.6.8 and 6.1.1.4'
S S 0.1246 0.1234 'International Tables Vol C Tables 4.2.6.8 and 6.1.1.4'

loop_
_geom_angle_atom_site_label_1
_geom_angle_atom_site_label_2
_geom_angle_atom_site_label_3
_geom_angle
N1 C1 C2 123.6(3)
N1 C1 C13 117.0(4)
C2 C1 C13 119.3(3)
C1 C2 C3 118.9(4)
C4 C3 C2 118.2(4)
C5 C4 C3 119.8(3)
N1 C5 C4 122.4(3)
N1 C5 C6 116.1(4)
C4 C5 C6 121.5(3)
C5 C6 S1 113.5(3)
C8 C7 S1 115.6(2)
C9 C8 C7 127.5(4)
C9 C8 S2 110.4(3)
C7 C8 S2 122.0(3)
C8 C9 C10 113.1(4)
C11 C10 C9 114.1(4)
C10 C11 C12 127.8(4)
C10 C11 S2 110.0(3)
C12 C11 S2 122.1(4)
C11 C12 S3 114.5(2)
C1 C13 S3 111.1(2)
C1 N1 C5 117.0(3)
C7 S1 C6 103.54(15)
C8 S2 C11 92.5(2)
C12 S3 C13 102.66(16)

loop_
_geom_bond_atom_site_label_1
_geom_bond_atom_site_label_2
_geom_bond_distance
C1 N1 1.344(4)
C1 C2 1.379(4)
C1 C13 1.527(4)
C2 C3 1.393(4)
C3 C4 1.387(5)
C4 C5 1.373(5)
C5 N1 1.367(4)
C5 C6 1.498(5)
C6 S1 1.837(3)
C7 C8 1.493(4)
C7 S1 1.833(3)
C8 C9 1.357(5)
C8 S2 1.735(4)
C9 C10 1.429(5)
C10 C11 1.350(5)
C11 C12 1.490(5)
C11 S2 1.741(4)
C12 S3 1.825(3)
C13 S3 1.829(3)
